data_7205219
loop_
_publ_author_name
'Qin, Jun-Sheng'
'Du, Dong-Ying'
'Li, Shun-Li'
'Lan, Ya-Qian'
'Shao, Kui-Zhan'
'Su, Zhong-Min'

_publ_section_title
;
 pH-Tuned self-assembly of organic--inorganic hybrids based on
 different vanadate chains, Zn(ii) ions and flexible ligands:
 crystallizing in polar and centrosymmetric space group
;
_journal_issue 3
_journal_name_full CrystEngComm
_journal_page_first 779
_journal_paper_doi 10.1039/c0ce00260g
_journal_volume 13
_journal_year 2011
_chemical_formula_moiety 'C20 H31 N8 O11 V3 Zn2'
_chemical_formula_sum 'C20 H31 N8 O11 V3 Zn2'
_chemical_formula_weight 843.09
_chemical_name_systematic
;
?
;
_space_group_IT_number 1
_symmetry_cell_setting triclinic
_symmetry_space_group_name_Hall 'P 1'
_symmetry_space_group_name_H-M 'P 1'
_atom_sites_solution_hydrogens geom
_atom_sites_solution_primary direct
_atom_sites_solution_secondary difmap
_audit_creation_method SHELXL-97
_cell_angle_alpha 68.2920(10)
_cell_angle_beta 85.2000(10)
_cell_angle_gamma 82.7590(10)
_cell_formula_units_Z 1
_cell_length_a 8.3560(6)
_cell_length_b 9.8220(7)
_cell_length_c 9.9040(7)
_cell_measurement_temperature 293(2)
_cell_measurement_theta_max 28.3
_cell_measurement_theta_min 2.21
_cell_volume 748.57(9)
_computing_cell_refinement 'SMART (Bruker, 1997)'
_computing_data_collection 'SMART (Bruker, 1997)'
_computing_data_reduction SAINT
_computing_molecular_graphics 'SHELXTL-PLUS (Sheldrick, 1990)'
_computing_publication_material SHELXL-97
_computing_structure_refinement 'SHELXL-97 (Sheldrick, 1997)'
_computing_structure_solution 'SHELXS-97(Sheldrick, 1997)'
_diffrn_ambient_temperature 293(2)
_diffrn_measured_fraction_theta_full 0.992
_diffrn_measured_fraction_theta_max 0.926
_diffrn_measurement_device_type 'Bruker APEX CCD area-detector'
_diffrn_measurement_method '\w scans'
_diffrn_radiation_monochromator graphite
_diffrn_radiation_source 'fine-focus sealed tube'
_diffrn_radiation_type MoK\a
_diffrn_radiation_wavelength 0.71069
_diffrn_reflns_av_R_equivalents 0.0487
_diffrn_reflns_av_sigmaI/netI 0.0805
_diffrn_reflns_limit_h_max 11
_diffrn_reflns_limit_h_min -10
_diffrn_reflns_limit_k_max 12
_diffrn_reflns_limit_k_min -10
_diffrn_reflns_limit_l_max 13
_diffrn_reflns_limit_l_min -7
_diffrn_reflns_number 4679
_diffrn_reflns_theta_full 25.00
_diffrn_reflns_theta_max 28.30
_diffrn_reflns_theta_min 2.21
_diffrn_standards_number 0
_exptl_absorpt_coefficient_mu 2.549
_exptl_absorpt_correction_T_max 0.542
_exptl_absorpt_correction_T_min 0.495
_exptl_absorpt_correction_type multi-scan
_exptl_absorpt_process_details 'SADABS(Sheldrick, 1996)'
_exptl_crystal_colour colorless
_exptl_crystal_density_diffrn 1.870
_exptl_crystal_density_method 'not measured'
_exptl_crystal_description block
_exptl_crystal_F_000 424
_exptl_crystal_size_max 0.28
_exptl_crystal_size_mid 0.27
_exptl_crystal_size_min 0.24
_refine_diff_density_max 1.200
_refine_diff_density_min -0.778
_refine_diff_density_rms 0.102
_refine_ls_abs_structure_details 'Flack H D (1983), Acta Cryst. A39, 876-881'
_refine_ls_abs_structure_Flack 0.07(2)
_refine_ls_extinction_method none
_refine_ls_goodness_of_fit_ref 1.057
_refine_ls_hydrogen_treatment mixed
_refine_ls_matrix_type full
_refine_ls_number_parameters 406
_refine_ls_number_reflns 3936
_refine_ls_number_restraints 10
_refine_ls_restrained_S_all 1.056
_refine_ls_R_factor_all 0.0586
_refine_ls_R_factor_gt 0.0448
_refine_ls_shift/su_max 0.000
_refine_ls_shift/su_mean 0.000
_refine_ls_structure_factor_coef Fsqd
_refine_ls_weighting_details 'calc w=1/[\s^2^(Fo^2^)+(0.0166P)^2^+0.0000P] where P=(Fo^2^+2Fc^2^)/3'
_refine_ls_weighting_scheme calc
_refine_ls_wR_factor_gt 0.0781
_refine_ls_wR_factor_ref 0.0826
_reflns_number_gt 3070
_reflns_number_total 3936
_reflns_threshold_expression >2sigma(I)
_cod_data_source_file C0CE00260G.TXT
_cod_data_source_block 1
_cod_depositor_comments
;
The following automatic conversions were performed:
'_symmetry_cell_setting' value 'Triclinic' changed to 'triclinic'
according to '/home/saulius/struct/CIF-dictionaries/cif_core.dic'
dictionary named 'cif_core.dic' version 2.4.1 from 2010-06-29.

Automatic conversion script
Id: cif_fix_enum 1555 2011-01-17 13:19:09Z saulius 
;
_cod_original_sg_symbol_Hall p1
_cod_original_sg_symbol_H-M p1
_cod_database_code 7205219

loop_
_symmetry_equiv_pos_as_xyz
'x, y, z'

loop_
_atom_site_label
_atom_site_type_symbol
_atom_site_fract_x
_atom_site_fract_y
_atom_site_fract_z
_atom_site_U_iso_or_equiv
_atom_site_adp_type
_atom_site_occupancy
_atom_site_symmetry_multiplicity
_atom_site_calc_flag
_atom_site_refinement_flags
_atom_site_disorder_assembly
_atom_site_disorder_group
Zn1 Zn 0.53882(10) 0.69584(9) 0.50291(10) 0.0367(3) Uani 1 1 d D . .
Zn2 Zn 0.34064(10) 0.48459(9) 0.81364(10) 0.0354(3) Uani 1 1 d D . .
V3 V 0.18200(15) 0.56947(16) 0.12604(15) 0.0301(3) Uani 1 1 d . . .
V1 V 0.48635(15) 0.42432(15) 0.37569(15) 0.0305(3) Uani 1 1 d . . .
V2 V -0.23356(16) 0.59460(16) 0.15111(15) 0.0350(4) Uani 1 1 d . . .
O8 O 0.6554(7) 0.4375(7) 0.2501(7) 0.0447(17) Uani 1 1 d . . .
N1 N 0.4139(8) 0.8743(7) 0.3686(7) 0.0270(15) Uani 1 1 d . . .
N4 N 0.9402(8) 0.8076(8) 0.6378(7) 0.0319(17) Uani 1 1 d . . .
C9 C 0.5373(9) 0.1807(9) 0.8715(9) 0.0317(19) Uani 1 1 d . . .
H9 H 0.5028 0.1644 0.7924 0.038 Uiso 1 1 calc R . .
N2 N 0.2748(8) 1.0299(8) 0.1902(7) 0.0294(16) Uani 1 1 d . . .
O2 O 0.2460(7) 0.4940(7) 1.0058(6) 0.0460(16) Uani 1 1 d . . .
O6 O 0.4762(10) 0.2576(7) 0.4762(8) 0.062(2) Uani 1 1 d . . .
C11 C 1.0177(10) 0.7722(10) 0.5278(9) 0.038(2) Uani 1 1 d . . .
H11 H 1.1269 0.7768 0.5015 0.045 Uiso 1 1 calc R . .
N5 N 0.1496(7) 0.4230(7) 0.7499(7) 0.0302(16) Uani 1 1 d . . .
O9 O -0.2981(8) 0.7208(8) 0.2165(9) 0.070(2) Uani 1 1 d . . .
C1 C 0.3476(9) 0.8940(9) 0.2480(9) 0.0273(18) Uani 1 1 d . . .
H1 H 0.3507 0.8223 0.2072 0.033 Uiso 1 1 calc R . .
O1 O 0.4167(6) 0.6650(6) 0.6924(6) 0.0400(15) Uani 1 1 d D . .
C14 C 1.0087(11) 0.8629(10) 0.7377(9) 0.042(2) Uani 1 1 d . . .
H14A H 1.1085 0.8026 0.7737 0.051 Uiso 1 1 calc R . .
H14B H 0.9340 0.8525 0.8205 0.051 Uiso 1 1 calc R . .
C8 C 0.6257(10) 0.0810(10) 0.9785(9) 0.038(2) Uani 1 1 d . . .
H8 H 0.6628 -0.0153 0.9877 0.045 Uiso 1 1 calc R . .
C20 C 0.1384(10) 0.3678(9) 0.6496(9) 0.034(2) Uani 1 1 d . . .
H20 H 0.2259 0.3463 0.5938 0.040 Uiso 1 1 calc R . .
N6 N -0.0097(8) 0.3462(8) 0.6370(8) 0.0341(17) Uani 1 1 d . . .
O3 O -0.0212(7) 0.5422(7) 0.1793(8) 0.062(2) Uani 1 1 d . . .
C12 C 0.9083(10) 0.7286(9) 0.4625(9) 0.034(2) Uani 1 1 d . . .
H12 H 0.9299 0.6955 0.3855 0.041 Uiso 1 1 calc R . .
C6 C -0.0863(9) 1.1224(10) 0.1808(9) 0.034(2) Uani 1 1 d . . .
H6A H -0.0847 1.2285 0.1396 0.041 Uiso 1 1 calc R . .
H6B H -0.0350 1.0865 0.2736 0.041 Uiso 1 1 calc R . .
O5 O 0.5073(7) 0.5101(6) 0.4910(6) 0.0466(16) Uani 1 1 d . . .
N3 N 0.7576(8) 0.7421(7) 0.5312(7) 0.0283(16) Uani 1 1 d . . .
C4 C 0.1850(9) 1.0882(10) 0.0541(8) 0.038(2) Uani 1 1 d . . .
H4A H 0.2365 1.0442 -0.0136 0.045 Uiso 1 1 calc R . .
H4B H 0.1896 1.1938 0.0099 0.045 Uiso 1 1 calc R . .
N8 N 0.6501(7) 0.1517(7) 1.0725(7) 0.0287(16) Uani 1 1 d . . .
C2 C 0.2973(10) 1.1014(10) 0.2791(10) 0.039(2) Uani 1 1 d . . .
H2 H 0.2604 1.1987 0.2658 0.047 Uiso 1 1 calc R . .
C13 C 0.7810(9) 0.7898(9) 0.6330(9) 0.032(2) Uani 1 1 d . . .
H13 H 0.6996 0.8095 0.6952 0.039 Uiso 1 1 calc R . .
C7 C -0.2590(9) 1.0869(10) 0.2057(9) 0.038(2) Uani 1 1 d . . .
H7A H -0.2609 0.9808 0.2430 0.046 Uiso 1 1 calc R . .
H7B H -0.3112 1.1235 0.2787 0.046 Uiso 1 1 calc R . .
O4 O 0.2021(9) 0.7438(8) 0.0548(8) 0.060(2) Uani 1 1 d . . .
C19 C -0.0048(11) 0.4416(9) 0.8033(9) 0.036(2) Uani 1 1 d . . .
H19 H -0.0362 0.4800 0.8755 0.044 Uiso 1 1 calc R . .
C5 C 0.0089(9) 1.0561(9) 0.0812(9) 0.035(2) Uani 1 1 d . . .
H5A H -0.0427 1.0927 -0.0115 0.042 Uiso 1 1 calc R . .
H5B H 0.0055 0.9502 0.1221 0.042 Uiso 1 1 calc R . .
N7 N 0.5056(7) 0.3093(7) 0.8961(7) 0.0285(15) Uani 1 1 d . . .
C10 C 0.5758(9) 0.2885(10) 1.0185(10) 0.034(2) Uani 1 1 d . . .
H10 H 0.5736 0.3589 1.0608 0.041 Uiso 1 1 calc R . .
C3 C 0.3831(9) 1.0055(10) 0.3909(10) 0.033(2) Uani 1 1 d . . .
H3 H 0.4157 1.0246 0.4691 0.040 Uiso 1 1 calc R . .
C16 C 0.8981(11) 1.1270(10) 0.6083(10) 0.045(2) Uani 1 1 d . . .
H16A H 0.8185 1.1214 0.6868 0.055 Uiso 1 1 calc R . .
H16B H 0.8504 1.0977 0.5385 0.055 Uiso 1 1 calc R . .
C15 C 1.0424(11) 1.0207(11) 0.6684(12) 0.051(3) Uani 1 1 d . . .
H15A H 1.0879 1.0488 0.7401 0.061 Uiso 1 1 calc R . .
H15B H 1.1232 1.0292 0.5903 0.061 Uiso 1 1 calc R . .
O7 O 0.3029(7) 0.4859(9) 0.2833(7) 0.078(3) Uani 1 1 d . . .
C17 C -0.0632(13) 0.2860(11) 0.5343(10) 0.056(3) Uani 1 1 d . . .
H17A H 0.0209 0.2910 0.4595 0.067 Uiso 1 1 calc R . .
H17B H -0.1586 0.3463 0.4875 0.067 Uiso 1 1 calc R . .
O10 O -0.2708(9) 0.6502(10) -0.0171(7) 0.090(3) Uani 1 1 d . . .
C18 C -0.1030(11) 0.3942(10) 0.7325(10) 0.043(3) Uani 1 1 d . . .
H18 H -0.2145 0.3944 0.7465 0.052 Uiso 1 1 calc R . .
O1W O 0.4610(9) 0.8327(11) 0.8597(8) 0.070(2) Uani 1 1 d D . .
H1A H 0.366(3) 0.867(10) 0.874(9) 0.104 Uiso 1 1 d D . .
H1B H 0.512(8) 0.805(12) 0.937(5) 0.104 Uiso 1 1 d D . .
H21 H 0.454(5) 0.715(3) 0.734(2) 0.104 Uiso 1 1 d D . .

loop_
_atom_site_aniso_label
_atom_site_aniso_U_11
_atom_site_aniso_U_22
_atom_site_aniso_U_33
_atom_site_aniso_U_23
_atom_site_aniso_U_13
_atom_site_aniso_U_12
Zn1 0.0362(6) 0.0253(6) 0.0462(6) -0.0061(5) -0.0192(5) -0.0047(4)
Zn2 0.0335(5) 0.0266(6) 0.0448(6) -0.0092(5) -0.0126(5) -0.0025(4)
V3 0.0209(7) 0.0399(9) 0.0321(8) -0.0164(7) -0.0032(6) -0.0014(6)
V1 0.0267(7) 0.0336(8) 0.0337(8) -0.0143(6) -0.0047(6) -0.0037(6)
V2 0.0220(7) 0.0468(10) 0.0334(9) -0.0119(7) -0.0017(6) -0.0020(7)
O8 0.041(4) 0.050(5) 0.054(4) -0.030(3) 0.009(3) -0.014(3)
N1 0.024(3) 0.032(4) 0.021(4) -0.005(3) 0.000(3) -0.004(3)
N4 0.035(4) 0.029(4) 0.030(4) -0.006(3) -0.008(3) -0.009(3)
C9 0.025(4) 0.038(5) 0.038(5) -0.022(4) 0.001(4) -0.001(4)
N2 0.023(3) 0.027(4) 0.033(4) -0.005(3) 0.001(3) -0.005(3)
O2 0.046(4) 0.047(4) 0.053(4) -0.028(3) -0.003(3) 0.001(3)
O6 0.085(6) 0.043(4) 0.061(5) -0.022(4) 0.023(4) -0.022(4)
C11 0.029(5) 0.042(6) 0.036(5) -0.009(4) 0.011(4) -0.007(4)
N5 0.023(3) 0.025(4) 0.041(4) -0.010(3) -0.003(3) -0.003(3)
O9 0.055(4) 0.052(5) 0.107(6) -0.036(4) -0.008(4) 0.003(4)
C1 0.022(4) 0.025(5) 0.032(5) -0.008(4) -0.002(4) -0.002(3)
O1 0.036(3) 0.036(4) 0.050(4) -0.017(3) 0.001(3) -0.010(3)
C14 0.040(5) 0.054(6) 0.036(5) -0.017(5) -0.014(4) -0.007(4)
C8 0.034(5) 0.036(5) 0.051(6) -0.024(4) -0.007(4) -0.001(4)
C20 0.035(5) 0.035(5) 0.033(5) -0.013(4) 0.002(4) -0.009(4)
N6 0.028(4) 0.033(4) 0.041(4) -0.011(3) -0.007(3) -0.007(3)
O3 0.027(3) 0.075(6) 0.080(5) -0.023(4) -0.004(3) -0.009(3)
C12 0.038(5) 0.027(5) 0.035(5) -0.008(4) -0.002(4) -0.002(4)
C6 0.018(4) 0.048(6) 0.032(5) -0.009(4) 0.000(3) -0.002(4)
O5 0.045(4) 0.043(4) 0.058(4) -0.024(3) 0.005(3) -0.013(3)
N3 0.028(4) 0.031(4) 0.025(4) -0.008(3) -0.008(3) -0.004(3)
C4 0.024(4) 0.049(6) 0.025(5) 0.005(4) -0.009(4) -0.001(4)
N8 0.019(3) 0.032(4) 0.030(4) -0.007(3) -0.004(3) 0.004(3)
C2 0.031(5) 0.029(5) 0.051(6) -0.010(4) 0.006(4) 0.000(4)
C13 0.020(4) 0.041(5) 0.036(5) -0.012(4) 0.004(4) -0.011(4)
C7 0.028(5) 0.049(6) 0.025(5) 0.000(4) -0.002(4) 0.001(4)
O4 0.065(5) 0.049(5) 0.076(5) -0.030(4) -0.006(4) -0.020(4)
C19 0.053(6) 0.026(5) 0.027(5) -0.008(4) 0.006(4) -0.001(4)
C5 0.020(4) 0.034(5) 0.042(5) -0.007(4) -0.007(4) 0.005(4)
N7 0.022(3) 0.028(4) 0.035(4) -0.011(3) -0.005(3) -0.001(3)
C10 0.028(5) 0.028(5) 0.045(6) -0.014(4) -0.004(4) 0.001(4)
C3 0.018(4) 0.041(6) 0.049(6) -0.024(4) -0.002(4) -0.006(4)
C16 0.053(6) 0.045(6) 0.049(6) -0.023(5) -0.019(5) -0.009(5)
C15 0.044(6) 0.055(7) 0.068(7) -0.031(5) -0.012(5) -0.020(5)
O7 0.030(4) 0.134(7) 0.058(5) -0.023(5) -0.020(4) 0.009(4)
C17 0.074(7) 0.061(7) 0.037(6) -0.013(5) -0.022(5) -0.022(6)
O10 0.058(5) 0.151(8) 0.039(4) -0.008(5) -0.015(4) -0.011(5)
C18 0.030(5) 0.039(6) 0.049(6) 0.000(5) -0.004(4) -0.013(4)
O1W 0.050(4) 0.126(8) 0.052(5) -0.054(5) 0.001(4) -0.010(5)

loop_
_atom_type_symbol
_atom_type_description
_atom_type_scat_dispersion_real
_atom_type_scat_dispersion_imag
_atom_type_scat_source
C C 0.0033 0.0016 'International Tables Vol C Tables 4.2.6.8 and 6.1.1.4'
H H 0.0000 0.0000 'International Tables Vol C Tables 4.2.6.8 and 6.1.1.4'
N N 0.0061 0.0033 'International Tables Vol C Tables 4.2.6.8 and 6.1.1.4'
O O 0.0106 0.0060 'International Tables Vol C Tables 4.2.6.8 and 6.1.1.4'
V V 0.3005 0.5294 'International Tables Vol C Tables 4.2.6.8 and 6.1.1.4'
Zn Zn 0.2839 1.4301 'International Tables Vol C Tables 4.2.6.8 and 6.1.1.4'

loop_
_geom_angle_atom_site_label_1
_geom_angle_atom_site_label_2
_geom_angle_atom_site_label_3
_geom_angle
_geom_angle_site_symmetry_1
_geom_angle_site_symmetry_3
_geom_angle_publ_flag
O5 Zn1 N1 116.7(3) . . ?
O5 Zn1 O1 96.6(2) . . ?
N1 Zn1 O1 102.0(2) . . ?
O5 Zn1 N3 121.5(3) . . ?
N1 Zn1 N3 110.7(3) . . ?
O1 Zn1 N3 105.3(2) . . ?
O1 Zn2 N5 117.6(2) . . ?
O1 Zn2 N7 117.8(2) . . ?
N5 Zn2 N7 110.2(3) . . ?
O1 Zn2 O2 111.5(3) . . ?
N5 Zn2 O2 98.7(3) . . ?
N7 Zn2 O2 97.4(3) . . ?
O4 V3 O2 108.6(3) . 1_554 ?
O4 V3 O3 110.1(4) . . ?
O2 V3 O3 110.9(3) 1_554 . ?
O4 V3 O7 109.5(4) . . ?
O2 V3 O7 108.8(3) 1_554 . ?
O3 V3 O7 108.9(3) . . ?
O6 V1 O5 104.8(3) . . ?
O6 V1 O7 106.7(4) . . ?
O5 V1 O7 112.5(4) . . ?
O6 V1 O8 109.4(4) . . ?
O5 V1 O8 112.0(3) . . ?
O7 V1 O8 111.0(3) . . ?
O10 V2 O9 110.3(5) . . ?
O10 V2 O3 111.2(4) . . ?
O9 V2 O3 110.4(4) . . ?
O10 V2 O8 108.9(4) . 1_455 ?
O9 V2 O8 106.5(3) . 1_455 ?
O3 V2 O8 109.4(3) . 1_455 ?
V1 O8 V2 129.3(4) . 1_655 ?
C1 N1 C3 106.4(7) . . ?
C1 N1 Zn1 129.8(6) . . ?
C3 N1 Zn1 123.8(6) . . ?
C11 N4 C13 105.9(7) . . ?
C11 N4 C14 127.8(7) . . ?
C13 N4 C14 126.2(8) . . ?
C8 C9 N7 110.0(8) . . ?
C8 C9 H9 125.0 . . ?
N7 C9 H9 125.0 . . ?
C1 N2 C2 107.1(7) . . ?
C1 N2 C4 125.4(8) . . ?
C2 N2 C4 127.5(8) . . ?
V3 O2 Zn2 157.4(4) 1_556 . ?
N4 C11 C12 108.1(7) . . ?
N4 C11 H11 126.0 . . ?
C12 C11 H11 126.0 . . ?
C20 N5 C19 105.8(7) . . ?
C20 N5 Zn2 130.6(6) . . ?
C19 N5 Zn2 123.5(6) . . ?
N1 C1 N2 111.4(8) . . ?
N1 C1 H1 124.3 . . ?
N2 C1 H1 124.3 . . ?
Zn2 O1 Zn1 124.3(3) . . ?
Zn2 O1 H21 116.8(13) . . ?
Zn1 O1 H21 108.5(11) . . ?
N4 C14 C15 113.3(7) . . ?
N4 C14 H14A 108.9 . . ?
C15 C14 H14A 108.9 . . ?
N4 C14 H14B 108.9 . . ?
C15 C14 H14B 108.9 . . ?
H14A C14 H14B 107.7 . . ?
C9 C8 N8 105.7(8) . . ?
C9 C8 H8 127.2 . . ?
N8 C8 H8 127.2 . . ?
N6 C20 N5 112.3(8) . . ?
N6 C20 H20 123.9 . . ?
N5 C20 H20 123.9 . . ?
C20 N6 C18 106.7(8) . . ?
C20 N6 C17 125.9(8) . . ?
C18 N6 C17 127.4(8) . . ?
V3 O3 V2 151.0(4) . . ?
C11 C12 N3 108.0(8) . . ?
C11 C12 H12 126.0 . . ?
N3 C12 H12 126.0 . . ?
C5 C6 C7 112.9(7) . . ?
C5 C6 H6A 109.0 . . ?
C7 C6 H6A 109.0 . . ?
C5 C6 H6B 109.0 . . ?
C7 C6 H6B 109.0 . . ?
H6A C6 H6B 107.8 . . ?
V1 O5 Zn1 144.2(3) . . ?
C13 N3 C12 106.1(7) . . ?
C13 N3 Zn1 121.3(5) . . ?
C12 N3 Zn1 132.5(6) . . ?
N2 C4 C5 112.1(6) . . ?
N2 C4 H4A 109.2 . . ?
C5 C4 H4A 109.2 . . ?
N2 C4 H4B 109.2 . . ?
C5 C4 H4B 109.2 . . ?
H4A C4 H4B 107.9 . . ?
C10 N8 C8 107.4(7) . . ?
C10 N8 C7 126.8(8) . 1_646 ?
C8 N8 C7 125.8(8) . 1_646 ?
C3 C2 N2 107.3(8) . . ?
C3 C2 H2 126.4 . . ?
N2 C2 H2 126.4 . . ?
N3 C13 N4 111.8(7) . . ?
N3 C13 H13 124.1 . . ?
N4 C13 H13 124.1 . . ?
N8 C7 C6 112.3(6) 1_464 . ?
N8 C7 H7A 109.1 1_464 . ?
C6 C7 H7A 109.1 . . ?
N8 C7 H7B 109.1 1_464 . ?
C6 C7 H7B 109.1 . . ?
H7A C7 H7B 107.9 . . ?
C18 C19 N5 107.7(8) . . ?
C18 C19 H19 126.2 . . ?
N5 C19 H19 126.2 . . ?
C6 C5 C4 114.6(7) . . ?
C6 C5 H5A 108.6 . . ?
C4 C5 H5A 108.6 . . ?
C6 C5 H5B 108.6 . . ?
C4 C5 H5B 108.6 . . ?
H5A C5 H5B 107.6 . . ?
C10 N7 C9 106.5(7) . . ?
C10 N7 Zn2 119.8(6) . . ?
C9 N7 Zn2 131.6(6) . . ?
N7 C10 N8 110.4(8) . . ?
N7 C10 H10 124.8 . . ?
N8 C10 H10 124.8 . . ?
C2 C3 N1 107.8(8) . . ?
C2 C3 H3 126.1 . . ?
N1 C3 H3 126.1 . . ?
C15 C16 C17 113.6(7) . 1_665 ?
C15 C16 H16A 108.9 . . ?
C17 C16 H16A 108.9 1_665 . ?
C15 C16 H16B 108.9 . . ?
C17 C16 H16B 108.9 1_665 . ?
H16A C16 H16B 107.7 . . ?
C16 C15 C14 114.7(7) . . ?
C16 C15 H15A 108.6 . . ?
C14 C15 H15A 108.6 . . ?
C16 C15 H15B 108.6 . . ?
C14 C15 H15B 108.6 . . ?
H15A C15 H15B 107.6 . . ?
V1 O7 V3 154.9(4) . . ?
N6 C17 C16 112.6(7) . 1_445 ?
N6 C17 H17A 109.1 . . ?
C16 C17 H17A 109.1 1_445 . ?
N6 C17 H17B 109.1 . . ?
C16 C17 H17B 109.1 1_445 . ?
H17A C17 H17B 107.8 . . ?
C19 C18 N6 107.5(8) . . ?
C19 C18 H18 126.3 . . ?
N6 C18 H18 126.3 . . ?
H1A O1W H1B 110(8) . . ?

loop_
_geom_bond_atom_site_label_1
_geom_bond_atom_site_label_2
_geom_bond_distance
_geom_bond_site_symmetry_2
_geom_bond_publ_flag
Zn1 O5 1.923(6) . ?
Zn1 N1 1.994(7) . ?
Zn1 O1 1.998(6) . ?
Zn1 N3 2.004(6) . ?
Zn2 O1 1.889(5) . ?
Zn2 N5 2.002(7) . ?
Zn2 N7 2.020(7) . ?
Zn2 O2 2.029(6) . ?
V3 O4 1.618(7) . ?
V3 O2 1.643(6) 1_554 ?
V3 O3 1.759(6) . ?
V3 O7 1.796(6) . ?
V1 O6 1.579(7) . ?
V1 O5 1.681(6) . ?
V1 O7 1.774(6) . ?
V1 O8 1.786(6) . ?
V2 O10 1.594(6) . ?
V2 O9 1.616(8) . ?
V2 O3 1.799(6) . ?
V2 O8 1.814(6) 1_455 ?
O8 V2 1.814(6) 1_655 ?
N1 C1 1.297(10) . ?
N1 C3 1.376(11) . ?
N4 C11 1.354(10) . ?
N4 C13 1.370(10) . ?
N4 C14 1.474(11) . ?
C9 C8 1.345(11) . ?
C9 N7 1.363(10) . ?
C9 H9 0.9300 . ?
N2 C1 1.330(10) . ?
N2 C2 1.350(12) . ?
N2 C4 1.482(10) . ?
O2 V3 1.643(6) 1_556 ?
C11 C12 1.356(12) . ?
C11 H11 0.9300 . ?
N5 C20 1.310(11) . ?
N5 C19 1.369(10) . ?
C1 H1 0.9300 . ?
O1 H21 0.85(3) . ?
C14 C15 1.498(12) . ?
C14 H14A 0.9700 . ?
C14 H14B 0.9700 . ?
C8 N8 1.392(11) . ?
C8 H8 0.9300 . ?
C20 N6 1.305(10) . ?
C20 H20 0.9300 . ?
N6 C18 1.355(12) . ?
N6 C17 1.474(11) . ?
C12 N3 1.395(10) . ?
C12 H12 0.9300 . ?
C6 C5 1.498(10) . ?
C6 C7 1.507(10) . ?
C6 H6A 0.9700 . ?
C6 H6B 0.9700 . ?
N3 C13 1.296(10) . ?
C4 C5 1.525(10) . ?
C4 H4A 0.9700 . ?
C4 H4B 0.9700 . ?
N8 C10 1.338(10) . ?
N8 C7 1.466(10) 1_646 ?
C2 C3 1.348(12) . ?
C2 H2 0.9300 . ?
C13 H13 0.9300 . ?
C7 N8 1.466(10) 1_464 ?
C7 H7A 0.9700 . ?
C7 H7B 0.9700 . ?
C19 C18 1.348(13) . ?
C19 H19 0.9300 . ?
C5 H5A 0.9700 . ?
C5 H5B 0.9700 . ?
N7 C10 1.327(11) . ?
C10 H10 0.9300 . ?
C3 H3 0.9300 . ?
C16 C15 1.497(11) . ?
C16 C17 1.524(12) 1_665 ?
C16 H16A 0.9700 . ?
C16 H16B 0.9700 . ?
C15 H15A 0.9700 . ?
C15 H15B 0.9700 . ?
C17 C16 1.524(12) 1_445 ?
C17 H17A 0.9700 . ?
C17 H17B 0.9700 . ?
C18 H18 0.9300 . ?
O1W H1A 0.84(6) . ?
O1W H1B 0.84(6) . ?

loop_
_geom_hbond_atom_site_label_D
_geom_hbond_atom_site_label_H
_geom_hbond_atom_site_label_A
_geom_hbond_distance_DH
_geom_hbond_distance_HA
_geom_hbond_distance_DA
_geom_hbond_angle_DHA
_geom_hbond_site_symmetry_A
O1W H1A O4 0.84(6) 2.23(9) 2.776(9) 123(9) 1_556
O1W H1B O10 0.84(6) 2.18(7) 2.748(12) 125(7) 1_656
O1 H21 O1W 0.85(3) 2.00(3) 2.806(10) 159(3) .

loop_
_geom_torsion_atom_site_label_1
_geom_torsion_atom_site_label_2
_geom_torsion_atom_site_label_3
_geom_torsion_atom_site_label_4
_geom_torsion
_geom_torsion_site_symmetry_1
_geom_torsion_site_symmetry_2
_geom_torsion_site_symmetry_3
_geom_torsion_site_symmetry_4
_geom_torsion_publ_flag
O6 V1 O8 V2 -158.1(5) . . . 1_655 ?
O5 V1 O8 V2 -42.3(6) . . . 1_655 ?
O7 V1 O8 V2 84.5(6) . . . 1_655 ?
O5 Zn1 N1 C1 -20.9(7) . . . . ?
O1 Zn1 N1 C1 -124.7(6) . . . . ?
N3 Zn1 N1 C1 123.6(7) . . . . ?
O5 Zn1 N1 C3 159.5(5) . . . . ?
O1 Zn1 N1 C3 55.7(6) . . . . ?
N3 Zn1 N1 C3 -56.0(6) . . . . ?
O1 Zn2 O2 V3 7.4(10) . . . 1_556 ?
N5 Zn2 O2 V3 -116.9(10) . . . 1_556 ?
N7 Zn2 O2 V3 131.2(10) . . . 1_556 ?
C13 N4 C11 C12 -2.3(10) . . . . ?
C14 N4 C11 C12 -179.0(8) . . . . ?
O1 Zn2 N5 C20 76.1(8) . . . . ?
N7 Zn2 N5 C20 -62.8(8) . . . . ?
O2 Zn2 N5 C20 -164.0(7) . . . . ?
O1 Zn2 N5 C19 -99.7(6) . . . . ?
N7 Zn2 N5 C19 121.5(6) . . . . ?
O2 Zn2 N5 C19 20.2(7) . . . . ?
C3 N1 C1 N2 -0.2(8) . . . . ?
Zn1 N1 C1 N2 -179.9(5) . . . . ?
C2 N2 C1 N1 0.5(9) . . . . ?
C4 N2 C1 N1 -178.9(6) . . . . ?
N5 Zn2 O1 Zn1 -73.7(4) . . . . ?
N7 Zn2 O1 Zn1 62.0(4) . . . . ?
O2 Zn2 O1 Zn1 173.4(3) . . . . ?
O5 Zn1 O1 Zn2 9.2(4) . . . . ?
N1 Zn1 O1 Zn2 128.3(3) . . . . ?
N3 Zn1 O1 Zn2 -116.0(4) . . . . ?
C11 N4 C14 C15 74.4(12) . . . . ?
C13 N4 C14 C15 -101.6(9) . . . . ?
N7 C9 C8 N8 -0.3(9) . . . . ?
C19 N5 C20 N6 -1.5(10) . . . . ?
Zn2 N5 C20 N6 -177.9(5) . . . . ?
N5 C20 N6 C18 1.7(10) . . . . ?
N5 C20 N6 C17 179.8(8) . . . . ?
O4 V3 O3 V2 36.3(11) . . . . ?
O2 V3 O3 V2 -84.0(10) 1_554 . . . ?
O7 V3 O3 V2 156.3(10) . . . . ?
O10 V2 O3 V3 38.3(12) . . . . ?
O9 V2 O3 V3 -84.5(11) . . . . ?
O8 V2 O3 V3 158.7(10) 1_455 . . . ?
N4 C11 C12 N3 2.0(10) . . . . ?
O6 V1 O5 Zn1 176.5(6) . . . . ?
O7 V1 O5 Zn1 -68.0(6) . . . . ?
O8 V1 O5 Zn1 58.0(7) . . . . ?
N1 Zn1 O5 V1 41.6(7) . . . . ?
O1 Zn1 O5 V1 148.7(6) . . . . ?
N3 Zn1 O5 V1 -98.8(6) . . . . ?
C11 C12 N3 C13 -0.8(9) . . . . ?
C11 C12 N3 Zn1 -178.2(6) . . . . ?
O5 Zn1 N3 C13 -128.7(7) . . . . ?
N1 Zn1 N3 C13 88.8(7) . . . . ?
O1 Zn1 N3 C13 -20.8(7) . . . . ?
O5 Zn1 N3 C12 48.4(8) . . . . ?
N1 Zn1 N3 C12 -94.2(7) . . . . ?
O1 Zn1 N3 C12 156.3(7) . . . . ?
C1 N2 C4 C5 86.7(10) . . . . ?
C2 N2 C4 C5 -92.5(10) . . . . ?
C9 C8 N8 C10 0.2(9) . . . . ?
C9 C8 N8 C7 -179.8(6) . . . 1_646 ?
C1 N2 C2 C3 -0.5(9) . . . . ?
C4 N2 C2 C3 178.8(6) . . . . ?
C12 N3 C13 N4 -0.7(9) . . . . ?
Zn1 N3 C13 N4 177.0(5) . . . . ?
C11 N4 C13 N3 1.9(10) . . . . ?
C14 N4 C13 N3 178.6(8) . . . . ?
C5 C6 C7 N8 -64.9(9) . . . 1_464 ?
C20 N5 C19 C18 0.7(9) . . . . ?
Zn2 N5 C19 C18 177.4(6) . . . . ?
C7 C6 C5 C4 -179.5(7) . . . . ?
N2 C4 C5 C6 60.8(9) . . . . ?
C8 C9 N7 C10 0.3(9) . . . . ?
C8 C9 N7 Zn2 -162.9(6) . . . . ?
O1 Zn2 N7 C10 85.8(6) . . . . ?
N5 Zn2 N7 C10 -135.5(6) . . . . ?
O2 Zn2 N7 C10 -33.4(6) . . . . ?
O1 Zn2 N7 C9 -112.8(7) . . . . ?
N5 Zn2 N7 C9 26.0(8) . . . . ?
O2 Zn2 N7 C9 128.1(7) . . . . ?
C9 N7 C10 N8 -0.2(8) . . . . ?
Zn2 N7 C10 N8 165.4(5) . . . . ?
C8 N8 C10 N7 0.0(9) . . . . ?
C7 N8 C10 N7 180.0(7) 1_646 . . . ?
N2 C2 C3 N1 0.4(9) . . . . ?
C1 N1 C3 C2 -0.1(9) . . . . ?
Zn1 N1 C3 C2 179.6(5) . . . . ?
C17 C16 C15 C14 -178.2(9) 1_665 . . . ?
N4 C14 C15 C16 58.9(11) . . . . ?
O6 V1 O7 V3 -127.2(13) . . . . ?
O5 V1 O7 V3 118.3(13) . . . . ?
O8 V1 O7 V3 -8.1(14) . . . . ?
O4 V3 O7 V1 -68.4(14) . . . . ?
O2 V3 O7 V1 50.2(14) 1_554 . . . ?
O3 V3 O7 V1 171.2(12) . . . . ?
C20 N6 C17 C16 105.0(10) . . . 1_445 ?
C18 N6 C17 C16 -77.3(12) . . . 1_445 ?
N5 C19 C18 N6 0.3(10) . . . . ?
C20 N6 C18 C19 -1.2(10) . . . . ?
C17 N6 C18 C19 -179.3(8) . . . . ?
